data_4074809
loop_
_publ_author_name
'Bernskoetter, Wesley H.'
'Olmos, Andrea V.'
'Lobkovsky, Emil'
'Chirik, Paul J.'

_publ_section_title
;
 N2Hydrogenation Promoted by a Side-On Bound Hafnocene Dinitrogen Complex
;
_journal_issue 4
_journal_name_full Organometallics
_journal_page_first 1021
_journal_paper_doi 10.1021/om0509037
_journal_volume 25
_journal_year 2006
_chemical_formula_sum 'C36 H52 Hf2 N2'
_chemical_formula_weight 869.78
_chemical_name_systematic
; 
 ? 
;
_space_group_IT_number 15
_symmetry_cell_setting monoclinic
_symmetry_space_group_name_Hall '-C 2yc'
_symmetry_space_group_name_H-M 'C 1 2/c 1'
_atom_sites_solution_hydrogens geom
_atom_sites_solution_primary direct
_atom_sites_solution_secondary difmap
_audit_creation_method SHELXL-97
_cell_angle_alpha 90.00
_cell_angle_beta 95.788(3)
_cell_angle_gamma 90.00
_cell_formula_units_Z 4
_cell_length_a 11.0398(9)
_cell_length_b 13.6317(7)
_cell_length_c 21.2557(12)
_cell_measurement_reflns_used 1697
_cell_measurement_temperature 173(2)
_cell_measurement_theta_max 21.66
_cell_measurement_theta_min 2.50
_cell_volume 3182.5(4)
_computing_cell_refinement 'Bruker SAINT+'
_computing_data_collection 'Bruker APEX2'
_computing_data_reduction 'Bruker SAINT+'
_computing_molecular_graphics 'Bruker SHELXTL'
_computing_publication_material 'Bruker SHELXTL'
_computing_structure_refinement 'SHELXL-97 (Sheldrick, 1997)'
_computing_structure_solution 'SHELXS-97 (Sheldrick, 1990)'
_diffrn_ambient_temperature 173(2)
_diffrn_measured_fraction_theta_full 0.969
_diffrn_measured_fraction_theta_max 0.969
_diffrn_measurement_device_type 'X8 APEX II diffractometer'
_diffrn_measurement_method 'phi and omega scans'
_diffrn_radiation_monochromator graphite
_diffrn_radiation_source 'fine-focus sealed tube'
_diffrn_radiation_type MoK\a
_diffrn_radiation_wavelength 0.71073
_diffrn_reflns_av_R_equivalents 0.0541
_diffrn_reflns_av_sigmaI/netI 0.0898
_diffrn_reflns_limit_h_max 11
_diffrn_reflns_limit_h_min -13
_diffrn_reflns_limit_k_max 16
_diffrn_reflns_limit_k_min -15
_diffrn_reflns_limit_l_max 26
_diffrn_reflns_limit_l_min -25
_diffrn_reflns_number 9947
_diffrn_reflns_theta_full 26.39
_diffrn_reflns_theta_max 26.39
_diffrn_reflns_theta_min 1.93
_exptl_absorpt_coefficient_mu 6.547
_exptl_absorpt_correction_T_max 0.8802
_exptl_absorpt_correction_T_min 0.4401
_exptl_absorpt_correction_type multi-scan
_exptl_crystal_colour purple
_exptl_crystal_density_diffrn 1.815
_exptl_crystal_density_meas 0
_exptl_crystal_density_method 'not measured'
_exptl_crystal_description block
_exptl_crystal_F_000 1704
_exptl_crystal_size_max 0.15
_exptl_crystal_size_mid 0.05
_exptl_crystal_size_min 0.02
_refine_diff_density_max 2.359
_refine_diff_density_min -1.170
_refine_diff_density_rms 0.194
_refine_ls_extinction_method none
_refine_ls_goodness_of_fit_ref 0.903
_refine_ls_hydrogen_treatment riding
_refine_ls_matrix_type full
_refine_ls_number_parameters 182
_refine_ls_number_reflns 3155
_refine_ls_number_restraints 0
_refine_ls_restrained_S_all 0.903
_refine_ls_R_factor_all 0.1028
_refine_ls_R_factor_gt 0.0351
_refine_ls_shift/su_max 0.011
_refine_ls_shift/su_mean 0.002
_refine_ls_structure_factor_coef Fsqd
_refine_ls_weighting_details 'calc w=1/[\s^2^(Fo^2^)+(0.0458P)^2^+0.0000P] where P=(Fo^2^+2Fc^2^)/3'
_refine_ls_weighting_scheme calc
_refine_ls_wR_factor_gt 0.0749
_refine_ls_wR_factor_ref 0.0944
_reflns_number_gt 1543
_reflns_number_total 3155
_reflns_threshold_expression >2sigma(I)
_cod_data_source_file om0509037si20051018_045207.cif
_cod_data_source_block wb22
_cod_depositor_comments
;
The following automatic conversions were performed:

'_symmetry_cell_setting' value 'Monoclinic' changed to 'monoclinic'
according to /home/saulius/struct/CIF-dictionaries/cif_core.dic
dictionary named 'cif_core.dic' version 2.4.1 from 2010-06-29.

Automatic conversion script
Id: cif_fix_values 1715 2011-07-08 13:25:40Z adriana 
;
_cod_original_sg_symbol_H-M C2/c
_cod_database_code 4074809

loop_
_symmetry_equiv_pos_as_xyz
'x, y, z'
'-x, y, -z+1/2'
'x+1/2, y+1/2, z'
'-x+1/2, y+1/2, -z+1/2'
'-x, -y, -z'
'x, -y, z-1/2'
'-x+1/2, -y+1/2, -z'
'x+1/2, -y+1/2, z-1/2'

loop_
_atom_site_label
_atom_site_type_symbol
_atom_site_fract_x
_atom_site_fract_y
_atom_site_fract_z
_atom_site_U_iso_or_equiv
_atom_site_adp_type
_atom_site_occupancy
_atom_site_symmetry_multiplicity
_atom_site_calc_flag
_atom_site_refinement_flags
Hf1 Hf 0.94298(3) 0.25014(3) 0.334138(13) 0.01985(12) Uani 1 1 d .
N1 N 1.0000 0.1997(8) 0.2500 0.021(3) Uani 1 2 d S
N2 N 1.0000 0.3041(8) 0.2500 0.024(3) Uani 1 2 d S
C1 C 0.7762(8) 0.1923(6) 0.3974(4) 0.022(2) Uani 1 1 d .
H1B H 0.7707 0.2063 0.4432 0.026 Uiso 1 1 calc R
C2 C 0.8266(9) 0.1080(7) 0.3732(4) 0.032(2) Uani 1 1 d .
C3 C 0.7987(9) 0.1082(6) 0.3072(4) 0.030(2) Uani 1 1 d .
C4 C 0.7300(8) 0.1917(6) 0.2895(4) 0.025(2) Uani 1 1 d .
C5 C 0.7180(7) 0.2479(7) 0.3456(3) 0.0225(17) Uani 1 1 d .
C6 C 1.1333(8) 0.3319(6) 0.3743(4) 0.022(2) Uani 1 1 d .
H6A H 1.2045 0.3427 0.3496 0.026 Uiso 1 1 calc R
C7 C 1.1223(7) 0.2542(8) 0.4173(4) 0.0275(19) Uani 1 1 d .
C8 C 1.0236(8) 0.2784(6) 0.4536(4) 0.026(2) Uani 1 1 d .
C9 C 0.9748(8) 0.3696(6) 0.4310(4) 0.023(2) Uani 1 1 d .
C10 C 1.0424(9) 0.4025(6) 0.3830(4) 0.026(2) Uani 1 1 d .
C11 C 0.8846(10) 0.0237(6) 0.4110(4) 0.039(3) Uani 1 1 d .
H11A H 0.8214 -0.0227 0.4209 0.058 Uiso 1 1 calc R
H11B H 0.9275 0.0486 0.4504 0.058 Uiso 1 1 calc R
H11C H 0.9426 -0.0097 0.3863 0.058 Uiso 1 1 calc R
C12 C 0.8243(9) 0.0257(6) 0.2635(4) 0.038(3) Uani 1 1 d .
H12A H 0.7560 -0.0205 0.2602 0.057 Uiso 1 1 calc R
H12B H 0.8989 -0.0083 0.2801 0.057 Uiso 1 1 calc R
H12C H 0.8346 0.0523 0.2215 0.057 Uiso 1 1 calc R
C13 C 0.6711(10) 0.2144(7) 0.2250(4) 0.041(3) Uani 1 1 d .
H13A H 0.5904 0.1837 0.2193 0.061 Uiso 1 1 calc R
H13B H 0.7214 0.1888 0.1933 0.061 Uiso 1 1 calc R
H13C H 0.6625 0.2856 0.2201 0.061 Uiso 1 1 calc R
C14 C 0.6385(9) 0.3391(6) 0.3488(4) 0.031(2) Uani 1 1 d .
H14A H 0.5545 0.3192 0.3534 0.046 Uiso 1 1 calc R
H14B H 0.6405 0.3774 0.3100 0.046 Uiso 1 1 calc R
H14C H 0.6693 0.3791 0.3853 0.046 Uiso 1 1 calc R
C15 C 1.2026(9) 0.1649(7) 0.4299(4) 0.036(3) Uani 1 1 d .
H15A H 1.2670 0.1797 0.4638 0.054 Uiso 1 1 calc R
H15B H 1.2394 0.1473 0.3914 0.054 Uiso 1 1 calc R
H15C H 1.1534 0.1100 0.4428 0.054 Uiso 1 1 calc R
C16 C 0.9941(9) 0.2264(6) 0.5127(4) 0.032(3) Uani 1 1 d .
H16A H 1.0418 0.2551 0.5495 0.048 Uiso 1 1 calc R
H16B H 1.0143 0.1566 0.5097 0.048 Uiso 1 1 calc R
H16C H 0.9071 0.2334 0.5173 0.048 Uiso 1 1 calc R
C17 C 0.8775(8) 0.4239(7) 0.4605(4) 0.033(2) Uani 1 1 d .
H17A H 0.9145 0.4639 0.4956 0.049 Uiso 1 1 calc R
H17B H 0.8207 0.3769 0.4765 0.049 Uiso 1 1 calc R
H17C H 0.8334 0.4665 0.4289 0.049 Uiso 1 1 calc R
C18 C 1.0242(9) 0.4976(6) 0.3475(4) 0.035(3) Uani 1 1 d .
H18A H 1.0683 0.5501 0.3716 0.052 Uiso 1 1 calc R
H18B H 0.9372 0.5135 0.3417 0.052 Uiso 1 1 calc R
H18C H 1.0553 0.4912 0.3061 0.052 Uiso 1 1 calc R

loop_
_atom_site_aniso_label
_atom_site_aniso_U_11
_atom_site_aniso_U_22
_atom_site_aniso_U_33
_atom_site_aniso_U_23
_atom_site_aniso_U_13
_atom_site_aniso_U_12
Hf1 0.0194(2) 0.01951(18) 0.02062(17) -0.0003(3) 0.00186(12) -0.0008(3)
N1 0.028(9) 0.016(6) 0.019(6) 0.000 0.007(6) 0.000
N2 0.024(9) 0.020(7) 0.028(7) 0.000 0.009(6) 0.000
C1 0.017(5) 0.028(5) 0.020(4) 0.006(4) -0.003(4) -0.008(4)
C2 0.022(6) 0.038(6) 0.034(5) 0.005(5) -0.004(4) -0.016(5)
C3 0.033(6) 0.024(5) 0.032(5) -0.006(4) -0.001(5) -0.003(5)
C4 0.022(6) 0.026(5) 0.026(5) 0.001(4) 0.003(4) -0.004(4)
C5 0.020(4) 0.019(4) 0.029(4) -0.003(6) 0.006(3) -0.005(7)
C6 0.017(5) 0.028(5) 0.020(4) 0.001(4) -0.002(4) -0.017(4)
C7 0.018(4) 0.035(5) 0.027(4) -0.007(6) -0.010(3) 0.000(7)
C8 0.018(5) 0.037(6) 0.023(4) 0.002(4) -0.002(4) -0.010(4)
C9 0.019(6) 0.031(5) 0.019(4) -0.009(4) 0.004(4) -0.008(4)
C10 0.029(6) 0.025(5) 0.024(5) -0.009(4) -0.001(4) -0.007(5)
C11 0.042(8) 0.024(5) 0.051(6) 0.012(5) 0.006(5) 0.003(5)
C12 0.048(8) 0.027(5) 0.041(6) -0.010(4) 0.012(5) -0.005(5)
C13 0.037(7) 0.051(6) 0.033(5) -0.007(4) -0.006(5) -0.013(5)
C14 0.031(6) 0.028(5) 0.033(5) 0.008(4) 0.003(5) 0.002(5)
C15 0.043(7) 0.037(6) 0.026(5) 0.007(4) -0.006(5) 0.002(5)
C16 0.041(6) 0.029(7) 0.026(5) 0.002(4) 0.007(4) -0.004(4)
C17 0.036(7) 0.042(6) 0.022(5) -0.012(4) 0.006(5) 0.002(5)
C18 0.041(7) 0.035(6) 0.029(5) 0.004(4) 0.009(5) -0.002(5)

loop_
_atom_type_symbol
_atom_type_description
_atom_type_scat_dispersion_real
_atom_type_scat_dispersion_imag
_atom_type_scat_source
C C 0.0033 0.0016 'International Tables Vol C Tables 4.2.6.8 and 6.1.1.4'
H H 0.0000 0.0000 'International Tables Vol C Tables 4.2.6.8 and 6.1.1.4'
N N 0.0061 0.0033 'International Tables Vol C Tables 4.2.6.8 and 6.1.1.4'
Hf Hf -0.5830 6.1852 'International Tables Vol C Tables 4.2.6.8 and 6.1.1.4'

loop_
_geom_angle_atom_site_label_1
_geom_angle_atom_site_label_2
_geom_angle_atom_site_label_3
_geom_angle
_geom_angle_site_symmetry_1
_geom_angle_site_symmetry_3
N1 Hf1 N2 40.0(3) . .
N1 Hf1 C6 97.3(2) . .
N2 Hf1 C6 79.4(2) . .
N1 Hf1 C2 103.9(3) . .
N2 Hf1 C2 139.7(3) . .
C6 Hf1 C2 133.1(3) . .
N1 Hf1 C1 131.3(3) . .
N2 Hf1 C1 150.31(19) . .
C6 Hf1 C1 127.1(3) . .
C2 Hf1 C1 32.3(3) . .
N1 Hf1 C7 109.1(2) . .
N2 Hf1 C7 108.0(2) . .
C6 Hf1 C7 33.0(3) . .
C2 Hf1 C7 100.2(3) . .
C1 Hf1 C7 101.4(3) . .
N1 Hf1 C10 118.1(3) . .
N2 Hf1 C10 84.6(3) . .
C6 Hf1 C10 33.0(3) . .
C2 Hf1 C10 135.6(3) . .
C1 Hf1 C10 110.4(3) . .
C7 Hf1 C10 54.1(3) . .
N1 Hf1 C5 117.89(18) . .
N2 Hf1 C5 118.17(18) . .
C6 Hf1 C5 142.1(3) . .
C2 Hf1 C5 54.3(3) . .
C1 Hf1 C5 33.1(3) . .
C7 Hf1 C5 130.2(3) . .
C10 Hf1 C5 111.2(3) . .
N1 Hf1 C3 77.9(3) . .
N2 Hf1 C3 108.2(3) . .
C6 Hf1 C3 157.2(3) . .
C2 Hf1 C3 32.4(2) . .
C1 Hf1 C3 53.4(3) . .
C7 Hf1 C3 127.4(3) . .
C10 Hf1 C3 163.4(3) . .
C5 Hf1 C3 53.8(3) . .
N1 Hf1 C4 85.7(2) . .
N2 Hf1 C4 97.8(2) . .
C6 Hf1 C4 171.0(3) . .
C2 Hf1 C4 53.4(3) . .
C1 Hf1 C4 53.8(3) . .
C7 Hf1 C4 153.0(3) . .
C10 Hf1 C4 138.6(3) . .
C5 Hf1 C4 32.7(3) . .
C3 Hf1 C4 31.8(3) . .
N1 Hf1 C9 148.8(3) . .
N2 Hf1 C9 115.2(3) . .
C6 Hf1 C9 53.3(3) . .
C2 Hf1 C9 104.6(3) . .
C1 Hf1 C9 79.8(3) . .
C7 Hf1 C9 53.2(3) . .
C10 Hf1 C9 31.4(3) . .
C5 Hf1 C9 89.2(3) . .
C3 Hf1 C9 133.1(3) . .
C4 Hf1 C9 121.8(3) . .
N1 Hf1 C8 141.1(2) . .
N2 Hf1 C8 132.3(2) . .
C6 Hf1 C8 53.4(3) . .
C2 Hf1 C8 85.9(3) . .
C1 Hf1 C8 74.0(3) . .
C7 Hf1 C8 32.3(3) . .
C10 Hf1 C8 52.5(3) . .
C5 Hf1 C8 98.6(3) . .
C3 Hf1 C8 118.2(3) . .
C4 Hf1 C8 127.5(3) . .
C9 Hf1 C8 31.3(2) . .
N2 N1 Hf1 70.6(3) . 2_755
N2 N1 Hf1 70.6(3) . .
Hf1 N1 Hf1 141.2(5) 2_755 .
N1 N2 Hf1 69.4(3) . 2_755
N1 N2 Hf1 69.4(3) . .
Hf1 N2 Hf1 138.8(5) 2_755 .
C2 C1 C5 108.5(8) . .
C2 C1 Hf1 73.8(5) . .
C5 C1 Hf1 73.7(5) . .
C1 C2 C3 108.0(8) . .
C1 C2 C11 126.5(8) . .
C3 C2 C11 124.9(9) . .
C1 C2 Hf1 73.9(5) . .
C3 C2 Hf1 74.7(5) . .
C11 C2 Hf1 124.1(7) . .
C4 C3 C2 109.2(8) . .
C4 C3 C12 124.9(8) . .
C2 C3 C12 125.4(9) . .
C4 C3 Hf1 75.6(5) . .
C2 C3 Hf1 73.0(5) . .
C12 C3 Hf1 123.9(7) . .
C3 C4 C5 107.7(7) . .
C3 C4 C13 126.3(8) . .
C5 C4 C13 125.8(8) . .
C3 C4 Hf1 72.7(5) . .
C5 C4 Hf1 71.7(5) . .
C13 C4 Hf1 125.0(6) . .
C4 C5 C1 106.5(8) . .
C4 C5 C14 125.0(7) . .
C1 C5 C14 127.7(7) . .
C4 C5 Hf1 75.6(5) . .
C1 C5 Hf1 73.2(5) . .
C14 C5 Hf1 124.9(6) . .
C7 C6 C10 108.5(8) . .
C7 C6 Hf1 76.0(5) . .
C10 C6 Hf1 76.2(5) . .
C6 C7 C8 107.1(8) . .
C6 C7 C15 129.1(8) . .
C8 C7 C15 123.5(8) . .
C6 C7 Hf1 71.0(4) . .
C8 C7 Hf1 78.3(5) . .
C15 C7 Hf1 120.7(6) . .
C9 C8 C7 107.5(8) . .
C9 C8 C16 126.1(8) . .
C7 C8 C16 125.4(8) . .
C9 C8 Hf1 73.8(4) . .
C7 C8 Hf1 69.5(4) . .
C16 C8 Hf1 130.9(6) . .
C10 C9 C8 108.5(8) . .
C10 C9 C17 127.4(8) . .
C8 C9 C17 123.7(8) . .
C10 C9 Hf1 70.5(5) . .
C8 C9 Hf1 74.8(5) . .
C17 C9 Hf1 126.4(6) . .
C9 C10 C6 108.4(8) . .
C9 C10 C18 126.1(9) . .
C6 C10 C18 125.5(8) . .
C9 C10 Hf1 78.1(5) . .
C6 C10 Hf1 70.8(4) . .
C18 C10 Hf1 118.2(5) . .

loop_
_geom_bond_atom_site_label_1
_geom_bond_atom_site_label_2
_geom_bond_distance
_geom_bond_site_symmetry_2
Hf1 N1 2.072(3) .
Hf1 N2 2.089(4) .
Hf1 C6 2.455(8) .
Hf1 C2 2.512(9) .
Hf1 C1 2.514(9) .
Hf1 C7 2.519(7) .
Hf1 C10 2.524(8) .
Hf1 C5 2.520(8) .
Hf1 C3 2.535(9) .
Hf1 C4 2.572(9) .
Hf1 C9 2.621(8) .
Hf1 C8 2.634(8) .
N1 N2 1.423(11) .
N1 Hf1 2.072(3) 2_755
N2 Hf1 2.089(4) 2_755
C1 C2 1.398(12) .
C1 C5 1.434(11) .
C2 C3 1.407(11) .
C2 C11 1.506(12) .
C3 C4 1.398(12) .
C3 C12 1.504(11) .
C4 C5 1.436(11) .
C4 C13 1.488(11) .
C5 C14 1.527(12) .
C6 C7 1.412(11) .
C6 C10 1.416(12) .
C7 C8 1.436(12) .
C7 C15 1.514(12) .
C8 C9 1.419(11) .
C8 C16 1.507(11) .
C9 C10 1.397(11) .
C9 C17 1.494(11) .
C10 C18 1.503(11) .
